data_7239427
loop_
_publ_author_name
'Ahmad, Sohail'
'Yadav, Kumar Karitkey'
'Singh, Sarangthem Joychandra'
'Chauhan, S. M. S.'

_publ_section_title
;
 Synthesis of 5,10,15,20-meso-unsubstituted and
 5,10,15,20-meso-substituted-21,23-ditellura/diselena core-modified
 porphyrinogens: oxidation and detection of mercury(ii)
;
_journal_issue 7
_journal_name_full 'RSC Adv.'
_journal_page_first 3171
_journal_paper_doi 10.1039/C3RA46491A
_journal_volume 4
_journal_year 2014
_chemical_formula_sum 'C28 H32 N2 Te2'
_chemical_formula_weight 651.76
_space_group_IT_number 2
_space_group_name_Hall '-P 1'
_space_group_name_H-M_alt 'P -1'
_atom_sites_solution_hydrogens geom
_atom_sites_solution_primary direct
_atom_sites_solution_secondary difmap
_audit_creation_method SHELXL-97
_cell_angle_alpha 101.396(15)
_cell_angle_beta 90.972(13)
_cell_angle_gamma 104.51(2)
_cell_formula_units_Z 2
_cell_length_a 10.361(2)
_cell_length_b 11.572(3)
_cell_length_c 11.8258(15)
_cell_measurement_temperature 293(2)
_cell_volume 1342.3(5)
_computing_structure_refinement 'SHELXL-97 (Sheldrick, 1997)'
_diffrn_ambient_temperature 293(2)
_diffrn_measured_fraction_theta_full 0.851
_diffrn_measured_fraction_theta_max 0.851
_diffrn_radiation_monochromator graphite
_diffrn_radiation_source 'fine-focus sealed tube'
_diffrn_radiation_type MoK\a
_diffrn_radiation_wavelength 0.71073
_diffrn_reflns_av_R_equivalents 0.0748
_diffrn_reflns_av_sigmaI/netI 0.0788
_diffrn_reflns_limit_h_max 13
_diffrn_reflns_limit_h_min -14
_diffrn_reflns_limit_k_max 15
_diffrn_reflns_limit_k_min -15
_diffrn_reflns_limit_l_max 16
_diffrn_reflns_limit_l_min -15
_diffrn_reflns_number 13052
_diffrn_reflns_theta_full 29.04
_diffrn_reflns_theta_max 29.04
_diffrn_reflns_theta_min 3.52
_exptl_absorpt_coefficient_mu 2.191
_exptl_crystal_density_diffrn 1.613
_exptl_crystal_density_method 'not measured'
_exptl_crystal_F_000 636
_refine_diff_density_max 2.490
_refine_diff_density_min -2.417
_refine_diff_density_rms 0.216
_refine_ls_extinction_coef 0.0069(9)
_refine_ls_extinction_expression Fc^*^=kFc[1+0.001xFc^2^\l^3^/sin(2\q)]^-1/4^
_refine_ls_extinction_method SHELXL
_refine_ls_goodness_of_fit_ref 0.656
_refine_ls_hydrogen_treatment mixed
_refine_ls_matrix_type full
_refine_ls_number_parameters 290
_refine_ls_number_reflns 6096
_refine_ls_number_restraints 0
_refine_ls_restrained_S_all 0.656
_refine_ls_R_factor_all 0.0848
_refine_ls_R_factor_gt 0.0713
_refine_ls_shift/su_max 0.000
_refine_ls_shift/su_mean 0.000
_refine_ls_structure_factor_coef Fsqd
_refine_ls_weighting_details 'calc w=1/[\s^2^(Fo^2^)+(0.1329P)^2^+38.8968P] where P=(Fo^2^+2Fc^2^)/3'
_refine_ls_weighting_scheme calc
_refine_ls_wR_factor_gt 0.1865
_refine_ls_wR_factor_ref 0.2017
_reflns_number_gt 4950
_reflns_number_total 6096
_reflns_threshold_expression >2sigma(I)
_cod_data_source_file c3ra46491a.txt
_cod_data_source_block shelxl
_cod_database_code 7239427

loop_
_symmetry_equiv_pos_as_xyz
'x, y, z'
'-x, -y, -z'

loop_
_atom_site_label
_atom_site_type_symbol
_atom_site_fract_x
_atom_site_fract_y
_atom_site_fract_z
_atom_site_U_iso_or_equiv
_atom_site_adp_type
_atom_site_occupancy
_atom_site_symmetry_multiplicity
_atom_site_calc_flag
_atom_site_refinement_flags
Te1 Te 0.10047(6) 0.60226(5) 0.16868(5) 0.0442(2) Uani 1 1 d .
Te2 Te -0.35987(6) 0.47397(5) 0.13786(4) 0.0390(2) Uani 1 1 d .
C6 C 0.2131(10) 0.3411(9) 0.1096(15) 0.085(5) Uani 1 1 d .
H6A H 0.3030 0.3846 0.1378 0.127 Uiso 1 1 calc R
H6B H 0.1830 0.3790 0.0526 0.127 Uiso 1 1 calc R
H6C H 0.2103 0.2580 0.0754 0.127 Uiso 1 1 calc R
C21 C -0.4761(9) 0.7342(8) 0.1838(10) 0.050(2) Uani 1 1 d .
H21A H -0.5656 0.6900 0.1930 0.075 Uiso 1 1 calc R
H21B H -0.4472 0.6984 0.1116 0.075 Uiso 1 1 calc R
H21C H -0.4738 0.8178 0.1845 0.075 Uiso 1 1 calc R
N1 N -0.1301(6) 0.2904(5) 0.2247(6) 0.0299(12) Uani 1 1 d .
H1 H -0.1258 0.3385 0.2909 0.036 Uiso 1 1 calc R
C15 C -0.3845(6) 0.3532(6) 0.2503(6) 0.0265(13) Uani 1 1 d .
C18 C -0.3873(6) 0.5952(6) 0.2830(6) 0.0260(13) Uani 1 1 d .
C25 C -0.0175(7) 0.8554(6) 0.2963(7) 0.0306(14) Uani 1 1 d .
C8 C -0.0214(7) 0.2742(7) 0.1636(7) 0.0345(16) Uani 1 1 d .
C24 C -0.0526(8) 0.9249(7) 0.2262(8) 0.0396(18) Uani 1 1 d .
H24 H 0.0059 0.9843 0.1958 0.048 Uiso 1 1 calc R
N2 N -0.1338(6) 0.7811(5) 0.3221(5) 0.0294(12) Uani 1 1 d .
H2 H -0.1381 0.7303 0.3670 0.035 Uiso 1 1 calc R
C22 C -0.2426(7) 0.7990(6) 0.2665(6) 0.0259(13) Uani 1 1 d .
C11 C -0.2466(7) 0.2179(6) 0.1638(6) 0.0283(13) Uani 1 1 d .
C12 C -0.3803(7) 0.2205(6) 0.2110(6) 0.0291(14) Uani 1 1 d .
C10 C -0.2104(9) 0.1549(9) 0.0655(8) 0.047(2) Uani 1 1 d .
H10 H -0.2686 0.0992 0.0075 0.056 Uiso 1 1 calc R
C4 C 0.1221(7) 0.4764(7) 0.2681(9) 0.042(2) Uani 1 1 d .
C19 C -0.3834(7) 0.7286(6) 0.2827(7) 0.0306(14) Uani 1 1 d .
C9 C -0.0697(10) 0.1880(9) 0.0660(9) 0.051(2) Uani 1 1 d .
H9 H -0.0189 0.1564 0.0097 0.061 Uiso 1 1 calc R
C23 C -0.1929(8) 0.8907(7) 0.2079(7) 0.0370(16) Uani 1 1 d .
H23 H -0.2433 0.9242 0.1639 0.044 Uiso 1 1 calc R
C1 C 0.1183(7) 0.7165(7) 0.3296(8) 0.0356(17) Uani 1 1 d .
C17 C -0.4024(10) 0.5381(8) 0.3742(7) 0.045(2) Uani 1 1 d .
H17 H -0.4141 0.5806 0.4471 0.054 Uiso 1 1 calc R
C14 C -0.4940(8) 0.1512(8) 0.1170(9) 0.048(2) Uani 1 1 d .
H14A H -0.5788 0.1525 0.1480 0.072 Uiso 1 1 calc R
H14B H -0.4893 0.0682 0.0930 0.072 Uiso 1 1 calc R
H14C H -0.4844 0.1898 0.0518 0.072 Uiso 1 1 calc R
C5 C 0.1207(7) 0.3440(7) 0.2114(9) 0.044(2) Uani 1 1 d .
C27 C 0.2294(9) 0.9230(9) 0.2826(12) 0.064(3) Uani 1 1 d .
H27A H 0.3146 0.9208 0.3141 0.095 Uiso 1 1 calc R
H27B H 0.2248 1.0062 0.2927 0.095 Uiso 1 1 calc R
H27C H 0.2188 0.8861 0.2017 0.095 Uiso 1 1 calc R
C7 C 0.1666(11) 0.2820(10) 0.3036(13) 0.076(4) Uani 1 1 d .
H7A H 0.2559 0.3256 0.3337 0.113 Uiso 1 1 calc R
H7B H 0.1647 0.1992 0.2691 0.113 Uiso 1 1 calc R
H7C H 0.1076 0.2828 0.3654 0.113 Uiso 1 1 calc R
C26 C 0.1163(7) 0.8516(7) 0.3462(8) 0.0385(18) Uani 1 1 d .
C16 C -0.4002(10) 0.4138(8) 0.3577(7) 0.0425(19) Uani 1 1 d .
H16 H -0.4094 0.3744 0.4195 0.051 Uiso 1 1 calc R
C3 C 0.1360(10) 0.5379(12) 0.3805(9) 0.058(3) Uani 1 1 d .
H3 H 0.1475 0.4964 0.4382 0.070 Uiso 1 1 calc R
C13 C -0.4016(9) 0.1539(8) 0.3131(8) 0.0430(19) Uani 1 1 d .
H13A H -0.4869 0.1559 0.3425 0.064 Uiso 1 1 calc R
H13B H -0.3322 0.1938 0.3732 0.064 Uiso 1 1 calc R
H13C H -0.3987 0.0706 0.2868 0.064 Uiso 1 1 calc R
C20 C -0.4296(10) 0.7896(8) 0.3976(9) 0.050(2) Uani 1 1 d .
H20A H -0.5184 0.7450 0.4085 0.075 Uiso 1 1 calc R
H20B H -0.4292 0.8721 0.3952 0.075 Uiso 1 1 calc R
H20C H -0.3699 0.7895 0.4606 0.075 Uiso 1 1 calc R
C2 C 0.1340(10) 0.6465(12) 0.4096(8) 0.057(3) Uani 1 1 d .
H2 H 0.1433 0.6826 0.4879 0.068 Uiso 1 1 calc R
C28 C 0.1336(10) 0.9127(9) 0.4757(10) 0.062(3) Uani 1 1 d .
H28A H 0.2186 0.9105 0.5076 0.092 Uiso 1 1 calc R
H28B H 0.0635 0.8696 0.5156 0.092 Uiso 1 1 calc R
H28C H 0.1295 0.9960 0.4846 0.092 Uiso 1 1 calc R

loop_
_atom_site_aniso_label
_atom_site_aniso_U_11
_atom_site_aniso_U_22
_atom_site_aniso_U_33
_atom_site_aniso_U_23
_atom_site_aniso_U_13
_atom_site_aniso_U_12
Te1 0.0464(4) 0.0342(3) 0.0525(4) 0.0109(2) 0.0032(3) 0.0098(2)
Te2 0.0552(4) 0.0318(3) 0.0302(3) 0.0098(2) 0.0117(2) 0.0083(2)
C6 0.038(5) 0.036(5) 0.171(15) 0.004(7) 0.049(7) 0.002(4)
C21 0.033(4) 0.036(4) 0.077(7) 0.008(4) -0.020(4) 0.005(3)
N1 0.020(3) 0.026(3) 0.040(3) 0.006(2) 0.010(2) -0.003(2)
C15 0.018(3) 0.024(3) 0.034(3) 0.008(3) 0.004(2) -0.002(2)
C18 0.015(3) 0.020(3) 0.039(4) 0.010(3) 0.006(2) -0.006(2)
C25 0.020(3) 0.023(3) 0.043(4) 0.003(3) 0.005(3) -0.002(3)
C8 0.021(3) 0.027(3) 0.058(5) 0.016(3) 0.019(3) 0.003(3)
C24 0.037(4) 0.027(4) 0.053(5) 0.018(3) 0.011(3) -0.005(3)
N2 0.023(3) 0.029(3) 0.038(3) 0.016(3) 0.004(2) 0.003(2)
C22 0.022(3) 0.023(3) 0.030(3) 0.006(3) 0.002(2) 0.002(3)
C11 0.026(3) 0.023(3) 0.034(3) 0.009(3) 0.007(3) 0.001(3)
C12 0.022(3) 0.024(3) 0.036(4) 0.006(3) 0.005(3) -0.002(3)
C10 0.046(5) 0.048(5) 0.040(4) -0.003(4) 0.004(4) 0.011(4)
C4 0.012(3) 0.028(4) 0.087(7) 0.027(4) 0.005(3) -0.004(3)
C19 0.024(3) 0.026(3) 0.043(4) 0.009(3) 0.006(3) 0.005(3)
C9 0.051(5) 0.051(5) 0.052(5) 0.001(4) 0.019(4) 0.020(4)
C23 0.034(4) 0.032(4) 0.045(4) 0.015(3) -0.002(3) 0.003(3)
C1 0.014(3) 0.029(3) 0.061(5) 0.010(3) 0.006(3) -0.001(3)
C17 0.062(6) 0.045(5) 0.032(4) 0.009(3) 0.016(4) 0.020(4)
C14 0.032(4) 0.036(4) 0.060(6) -0.007(4) -0.007(4) -0.006(3)
C5 0.018(3) 0.023(3) 0.093(7) 0.016(4) 0.012(4) 0.001(3)
C27 0.025(4) 0.039(5) 0.123(10) 0.024(6) 0.019(5) -0.005(4)
C7 0.048(6) 0.043(5) 0.138(12) 0.026(7) -0.020(7) 0.014(5)
C26 0.019(3) 0.027(3) 0.064(5) 0.005(4) 0.000(3) 0.000(3)
C16 0.062(5) 0.039(4) 0.030(4) 0.013(3) 0.018(4) 0.015(4)
C3 0.041(5) 0.080(8) 0.043(5) 0.025(5) 0.000(4) -0.012(5)
C13 0.041(4) 0.033(4) 0.056(5) 0.023(4) 0.016(4) 0.000(3)
C20 0.052(5) 0.040(5) 0.062(6) 0.009(4) 0.022(4) 0.018(4)
C2 0.039(5) 0.092(8) 0.039(5) 0.030(5) -0.003(4) 0.002(5)
C28 0.051(6) 0.047(5) 0.072(7) -0.014(5) -0.031(5) 0.010(4)

loop_
_atom_type_symbol
_atom_type_description
_atom_type_scat_dispersion_real
_atom_type_scat_dispersion_imag
_atom_type_scat_source
C C 0.0033 0.0016 'International Tables Vol C Tables 4.2.6.8 and 6.1.1.4'
H H 0.0000 0.0000 'International Tables Vol C Tables 4.2.6.8 and 6.1.1.4'
N N 0.0061 0.0033 'International Tables Vol C Tables 4.2.6.8 and 6.1.1.4'
Te Te -0.5308 1.6751 'International Tables Vol C Tables 4.2.6.8 and 6.1.1.4'

loop_
_geom_angle_atom_site_label_1
_geom_angle_atom_site_label_2
_geom_angle_atom_site_label_3
_geom_angle
C1 Te1 C4 82.3(4)
C18 Te2 C15 83.3(3)
C8 N1 C11 109.9(6)
C16 C15 C12 128.7(7)
C16 C15 Te2 108.8(5)
C12 C15 Te2 122.4(5)
C17 C18 C19 128.2(7)
C17 C18 Te2 108.9(5)
C19 C18 Te2 122.9(5)
C24 C25 N2 107.0(6)
C24 C25 C26 132.2(7)
N2 C25 C26 120.8(7)
C9 C8 N1 106.9(7)
C9 C8 C5 132.1(7)
N1 C8 C5 120.9(7)
C25 C24 C23 108.0(7)
C25 N2 C22 110.7(6)
N2 C22 C23 106.1(6)
N2 C22 C19 120.8(6)
C23 C22 C19 132.9(6)
C10 C11 N1 106.7(7)
C10 C11 C12 132.8(7)
N1 C11 C12 120.4(6)
C11 C12 C15 108.7(6)
C11 C12 C13 110.0(6)
C15 C12 C13 110.6(6)
C11 C12 C14 110.0(6)
C15 C12 C14 110.7(6)
C13 C12 C14 106.8(7)
C11 C10 C9 108.5(8)
C3 C4 C5 132.7(9)
C3 C4 Te1 105.8(7)
C5 C4 Te1 121.5(7)
C22 C19 C21 108.6(7)
C22 C19 C18 110.2(5)
C21 C19 C18 109.9(6)
C22 C19 C20 109.2(6)
C21 C19 C20 108.5(7)
C18 C19 C20 110.5(7)
C8 C9 C10 107.8(7)
C22 C23 C24 108.2(7)
C2 C1 C26 131.1(9)
C2 C1 Te1 106.0(7)
C26 C1 Te1 122.9(6)
C18 C17 C16 119.9(7)
C8 C5 C4 109.2(6)
C8 C5 C7 109.3(7)
C4 C5 C7 109.1(9)
C8 C5 C6 108.1(9)
C4 C5 C6 110.9(7)
C7 C5 C6 110.3(9)
C25 C26 C28 109.3(7)
C25 C26 C1 107.7(6)
C28 C26 C1 110.5(8)
C25 C26 C27 109.3(8)
C28 C26 C27 108.9(8)
C1 C26 C27 111.1(7)
C15 C16 C17 119.1(7)
C2 C3 C4 123.2(10)
C3 C2 C1 122.6(10)

loop_
_geom_bond_atom_site_label_1
_geom_bond_atom_site_label_2
_geom_bond_distance
Te1 C1 2.067(9)
Te1 C4 2.095(8)
Te2 C18 2.064(7)
Te2 C15 2.086(7)
C6 C5 1.551(15)
C21 C19 1.522(11)
N1 C8 1.380(9)
N1 C11 1.380(9)
C15 C16 1.358(10)
C15 C12 1.525(9)
C18 C17 1.364(11)
C18 C19 1.535(9)
C25 C24 1.367(11)
C25 N2 1.371(9)
C25 C26 1.511(10)
C8 C9 1.362(13)
C8 C5 1.528(11)
C24 C23 1.408(11)
N2 C22 1.375(9)
C22 C23 1.379(10)
C22 C19 1.518(9)
C11 C10 1.356(11)
C11 C12 1.507(9)
C12 C13 1.547(11)
C12 C14 1.548(10)
C10 C9 1.412(13)
C4 C3 1.365(14)
C4 C5 1.543(11)
C19 C20 1.545(11)
C1 C2 1.393(13)
C1 C26 1.543(10)
C17 C16 1.419(12)
C5 C7 1.547(15)
C27 C26 1.552(12)
C26 C28 1.542(14)
C3 C2 1.241(16)

loop_
_geom_torsion_atom_site_label_1
_geom_torsion_atom_site_label_2
_geom_torsion_atom_site_label_3
_geom_torsion_atom_site_label_4
_geom_torsion
C18 Te2 C15 C16 -2.2(6)
C18 Te2 C15 C12 179.3(5)
C15 Te2 C18 C17 1.8(6)
C15 Te2 C18 C19 179.3(5)
C11 N1 C8 C9 -2.2(9)
C11 N1 C8 C5 179.9(7)
N2 C25 C24 C23 -0.8(9)
C26 C25 C24 C23 -179.2(8)
C24 C25 N2 C22 2.1(8)
C26 C25 N2 C22 -179.4(6)
C25 N2 C22 C23 -2.4(8)
C25 N2 C22 C19 -179.1(6)
C8 N1 C11 C10 1.1(9)
C8 N1 C11 C12 -178.8(6)
C10 C11 C12 C15 -131.9(9)
N1 C11 C12 C15 47.9(9)
C10 C11 C12 C13 106.8(10)
N1 C11 C12 C13 -73.4(8)
C10 C11 C12 C14 -10.6(12)
N1 C11 C12 C14 169.2(7)
C16 C15 C12 C11 -119.1(9)
Te2 C15 C12 C11 59.1(7)
C16 C15 C12 C13 1.8(11)
Te2 C15 C12 C13 180.0(5)
C16 C15 C12 C14 120.0(9)
Te2 C15 C12 C14 -61.8(8)
N1 C11 C10 C9 0.5(10)
C12 C11 C10 C9 -179.7(8)
C1 Te1 C4 C3 -0.2(6)
C1 Te1 C4 C5 179.9(6)
N2 C22 C19 C21 -161.4(7)
C23 C22 C19 C21 23.0(11)
N2 C22 C19 C18 -41.0(9)
C23 C22 C19 C18 143.4(8)
N2 C22 C19 C20 80.5(8)
C23 C22 C19 C20 -95.1(10)
C17 C18 C19 C22 108.5(9)
Te2 C18 C19 C22 -68.4(7)
C17 C18 C19 C21 -132.0(9)
Te2 C18 C19 C21 51.1(8)
C17 C18 C19 C20 -12.2(11)
Te2 C18 C19 C20 170.8(5)
N1 C8 C9 C10 2.4(10)
C5 C8 C9 C10 180.0(9)
C11 C10 C9 C8 -1.9(11)
N2 C22 C23 C24 1.8(9)
C19 C22 C23 C24 177.9(8)
C25 C24 C23 C22 -0.6(10)
C4 Te1 C1 C2 0.0(6)
C4 Te1 C1 C26 178.7(6)
C19 C18 C17 C16 -178.5(8)
Te2 C18 C17 C16 -1.2(11)
C9 C8 C5 C4 142.4(10)
N1 C8 C5 C4 -40.4(11)
C9 C8 C5 C7 -98.4(12)
N1 C8 C5 C7 78.9(10)
C9 C8 C5 C6 21.7(13)
N1 C8 C5 C6 -161.1(8)
C3 C4 C5 C8 108.4(10)
Te1 C4 C5 C8 -71.8(8)
C3 C4 C5 C7 -11.0(12)
Te1 C4 C5 C7 168.8(6)
C3 C4 C5 C6 -132.6(11)
Te1 C4 C5 C6 47.2(10)
C24 C25 C26 C28 105.2(11)
N2 C25 C26 C28 -73.0(9)
C24 C25 C26 C1 -134.7(9)
N2 C25 C26 C1 47.2(10)
C24 C25 C26 C27 -13.9(12)
N2 C25 C26 C27 167.9(7)
C2 C1 C26 C25 -120.2(9)
Te1 C1 C26 C25 61.5(8)
C2 C1 C26 C28 -0.8(11)
Te1 C1 C26 C28 -179.2(6)
C2 C1 C26 C27 120.2(10)
Te1 C1 C26 C27 -58.2(9)
C12 C15 C16 C17 -179.3(8)
Te2 C15 C16 C17 2.2(10)
C18 C17 C16 C15 -0.8(14)
C5 C4 C3 C2 -179.7(9)
Te1 C4 C3 C2 0.4(12)
C4 C3 C2 C1 -0.5(16)
C26 C1 C2 C3 -178.3(9)
Te1 C1 C2 C3 0.3(12)
